data_7128829
loop_
_publ_author_name
'Dey, Avishek'
'Chand, Santanu'
'Ghosh, Munmun'
'Altamimy, Monerah'
'Maity, Bholanath'
'Bhatt, Prashant'
'Bhat, Imtiaz'
'Cavallo, Luigi'
'Eddaoudi, Mohamed'
'Khashab, Niveen M.'

_publ_section_title
;
 Molecular Recognition and Adsorptive Separation of m-xylene by
 Trianglimine Crystals
;
_journal_name_full 'Chemical Communications'
_journal_paper_doi 10.1039/D1CC03531B
_journal_year 2021
_chemical_absolute_configuration ab
_chemical_formula_sum 'C61 H58 N6'
_chemical_formula_weight 875.13
_space_group_crystal_system monoclinic
_space_group_IT_number 4
_space_group_name_Hall 'P 2yb'
_space_group_name_H-M_alt 'P 1 21 1'
_atom_sites_solution_hydrogens geom
_audit_creation_method SHELXL-2018/3
_audit_update_record
;
2021-06-14 deposited with the CCDC.	2021-08-16 downloaded from the CCDC.
;
_cell_angle_alpha 90
_cell_angle_beta 92.011(4)
_cell_angle_gamma 90
_cell_formula_units_Z 2
_cell_length_a 16.9475(17)
_cell_length_b 5.4286(5)
_cell_length_c 28.084(3)
_cell_measurement_reflns_used 10608
_cell_measurement_temperature 150(2)
_cell_measurement_theta_max 26.445
_cell_measurement_theta_min 2.117
_cell_volume 2582.2(4)
_computing_cell_refinement 'SAINT 6.45 ( Bruker, 2003)'
_computing_data_collection 'SMART 5.628 (Bruker, 2003)'
_computing_data_reduction 'SAINT 6.45 ( Bruker, 2003)'
_computing_molecular_graphics 'Diamond 2.1e'
_computing_structure_refinement 'SHELXL-2018/3 (Sheldrick, 2018)'
_computing_structure_solution 'SHELXT 2014/5 (Sheldrick, 2014)'
_diffrn_ambient_temperature 150(2)
_diffrn_measured_fraction_theta_full 0.998
_diffrn_measured_fraction_theta_max 0.996
_diffrn_measurement_device_type 'Bruker SMART APEX'
_diffrn_measurement_method /w-scans
_diffrn_radiation_type MoK\a
_diffrn_radiation_wavelength 0.71073
_diffrn_reflns_av_R_equivalents 0.0917
_diffrn_reflns_av_unetI/netI 0.0292
_diffrn_reflns_Laue_measured_fraction_full 0.998
_diffrn_reflns_Laue_measured_fraction_max 0.996
_diffrn_reflns_limit_h_max 21
_diffrn_reflns_limit_h_min -21
_diffrn_reflns_limit_k_max 6
_diffrn_reflns_limit_k_min -6
_diffrn_reflns_limit_l_max 35
_diffrn_reflns_limit_l_min -35
_diffrn_reflns_number 182517
_diffrn_reflns_point_group_measured_fraction_full 0.999
_diffrn_reflns_point_group_measured_fraction_max 0.997
_diffrn_reflns_theta_full 25.242
_diffrn_reflns_theta_max 26.445
_diffrn_reflns_theta_min 2.177
_diffrn_source 'fine-focus sealed tube'
_exptl_absorpt_coefficient_mu 0.066
_exptl_absorpt_correction_T_max 0.991
_exptl_absorpt_correction_T_min 0.989
_exptl_absorpt_correction_type empirical
_exptl_absorpt_process_details 'SADABS 2.10 (Bruker 2003)'
_exptl_crystal_colour colorless
_exptl_crystal_density_diffrn 1.126
_exptl_crystal_description block
_exptl_crystal_F_000 932
_exptl_crystal_size_max 0.12
_exptl_crystal_size_mid 0.10
_exptl_crystal_size_min 0.07
_refine_diff_density_max 0.524
_refine_diff_density_min -0.626
_refine_diff_density_rms 0.069
_refine_ls_abs_structure_details
;
 Flack x determined using 3321 quotients [(I+)-(I-)]/[(I+)+(I-)]
 (Parsons, Flack and Wagner, Acta Cryst. B69 (2013) 249-259).
;
_refine_ls_abs_structure_Flack 1.8(9)
_refine_ls_extinction_method none
_refine_ls_goodness_of_fit_ref 1.107
_refine_ls_hydrogen_treatment constr
_refine_ls_matrix_type full
_refine_ls_number_parameters 598
_refine_ls_number_reflns 10608
_refine_ls_number_restraints 1
_refine_ls_restrained_S_all 1.109
_refine_ls_R_factor_all 0.0982
_refine_ls_R_factor_gt 0.0702
_refine_ls_shift/su_max 0.025
_refine_ls_shift/su_mean 0.001
_refine_ls_structure_factor_coef Fsqd
_refine_ls_weighting_details 'w=1/[\s^2^(Fo^2^)+(0.1011P)^2^+2.2087P] where P=(Fo^2^+2Fc^2^)/3'
_refine_ls_weighting_scheme calc
_refine_ls_wR_factor_gt 0.1849
_refine_ls_wR_factor_ref 0.2196
_reflns_Friedel_coverage 0.801
_reflns_Friedel_fraction_full 1.000
_reflns_Friedel_fraction_max 0.997
_reflns_number_gt 8414
_reflns_number_total 10608
_reflns_threshold_expression 'I > 2\s(I)'
_cod_data_source_file d1cc03531b2.cif
_cod_data_source_block Activated1
_cod_original_sg_symbol_H-M 'P 21'
_cod_database_code 7128829
_shelx_shelxl_version_number 2018/3
_shelx_space_group_comment
;
The symmetry employed for this shelxl refinement is uniquely defined
by the following loop, which should always be used as a source of
symmetry information in preference to the above space-group names.
They are only intended as comments.
;

loop_
_space_group_symop_operation_xyz
'x, y, z'
'-x, y+1/2, -z'

loop_
_atom_site_label
_atom_site_type_symbol
_atom_site_fract_x
_atom_site_fract_y
_atom_site_fract_z
_atom_site_U_iso_or_equiv
_atom_site_adp_type
_atom_site_occupancy
_atom_site_site_symmetry_order
_atom_site_calc_flag
_atom_site_refinement_flags_posn
_atom_site_refinement_flags_adp
_atom_site_refinement_flags_occupancy
_atom_site_disorder_assembly
_atom_site_disorder_group
N001 N -0.2543(2) 0.1255(12) -0.97639(13) 0.0338(8) Uani 1 1 d . . . . .
N002 N -0.7321(2) -1.1532(12) -0.81885(13) 0.0350(8) Uani 1 1 d . . . . .
N003 N -0.1086(2) -0.1751(13) -0.51761(13) 0.0371(9) Uani 1 1 d . . . . .
N004 N -0.1452(3) 0.3883(12) -0.91845(13) 0.0385(9) Uani 1 1 d . . . . .
N005 N -0.7489(2) -1.2178(13) -0.71564(14) 0.0432(10) Uani 1 1 d . . . . .
N006 N -0.2350(3) -0.4223(14) -0.47879(17) 0.0520(12) Uani 1 1 d . . . . .
C007 C -0.6092(3) -0.9561(13) -0.83392(16) 0.0373(10) Uani 1 1 d . . . . .
C008 C -0.2165(3) 0.3476(13) -0.99498(14) 0.0302(9) Uani 1 1 d . . . . .
H008 H -0.249695 0.494127 -0.987623 0.036 Uiso 1 1 calc R U . . .
C009 C -0.3740(3) -0.0554(13) -0.94770(16) 0.0353(10) Uani 1 1 d . . . . .
C00A C -0.4667(3) -0.4043(14) -0.90087(16) 0.0363(10) Uani 1 1 d . . . . .
C00B C -0.1354(3) 0.3773(13) -0.96992(15) 0.0329(9) Uani 1 1 d . . . . .
H00B H -0.101939 0.231583 -0.977440 0.039 Uiso 1 1 calc R U . . .
C00C C -0.1172(3) -0.1749(14) -0.46612(16) 0.0368(10) Uani 1 1 d . . . . .
H00C H -0.149284 -0.028642 -0.457138 0.044 Uiso 1 1 calc R U . . .
C00D C -0.6573(3) -1.1518(13) -0.81301(15) 0.0371(10) Uani 1 1 d . . . . .
H00D H -0.632042 -1.278914 -0.794889 0.045 Uiso 1 1 calc R U . . .
C00E C -0.3276(3) 0.1408(13) -0.97039(15) 0.0338(9) Uani 1 1 d . . . . .
H00E H -0.354374 0.285615 -0.980956 0.041 Uiso 1 1 calc R U . . .
C00F C -0.2742(3) -0.6181(14) -0.47672(17) 0.0402(11) Uani 1 1 d . . . . .
H00F H -0.258997 -0.739442 -0.453815 0.048 Uiso 1 1 calc R U . . .
C00G C -0.1670(3) 0.5660(13) -1.06637(16) 0.0366(10) Uani 1 1 d . . . . .
H00A H -0.159855 0.552172 -1.101098 0.044 Uiso 1 1 calc R U . . .
H00G H -0.201299 0.710112 -1.060788 0.044 Uiso 1 1 calc R U . . .
C00H C -0.3386(3) -0.2377(14) -0.91982(17) 0.0377(10) Uani 1 1 d . . . . .
H00H H -0.282648 -0.243525 -0.916239 0.045 Uiso 1 1 calc R U . . .
C00I C -0.1475(3) 0.0679(13) -0.69246(17) 0.0386(10) Uani 1 1 d . . . . .
C00J C -0.7773(3) -1.3505(13) -0.79762(16) 0.0348(10) Uani 1 1 d . . . . .
H00J H -0.741896 -1.493981 -0.790251 0.042 Uiso 1 1 calc R U . . .
C00K C -0.0954(3) 0.6103(14) -0.98752(17) 0.0403(11) Uani 1 1 d . . . . .
H00I H -0.126764 0.755995 -0.978610 0.048 Uiso 1 1 calc R U . . .
H00K H -0.042348 0.625449 -0.971859 0.048 Uiso 1 1 calc R U . . .
C00L C -0.3838(3) -0.4120(14) -0.89706(17) 0.0381(10) Uani 1 1 d . . . . .
H00L H -0.358506 -0.537899 -0.878692 0.046 Uiso 1 1 calc R U . . .
C00M C -0.5946(3) -0.6262(14) -0.89077(18) 0.0415(11) Uani 1 1 d . . . . .
H00M H -0.617207 -0.527049 -0.915545 0.050 Uiso 1 1 calc R U . . .
C00N C -0.1303(3) 0.1748(13) -0.84318(16) 0.0379(10) Uani 1 1 d . . . . .
C00O C -0.3432(3) -0.6644(14) -0.50894(16) 0.0393(11) Uani 1 1 d . . . . .
C00P C -0.8424(3) -1.4277(14) -0.83354(18) 0.0404(11) Uani 1 1 d . . . . .
H00N H -0.872603 -1.279830 -0.843881 0.049 Uiso 1 1 calc R U . . .
H00O H -0.817947 -1.498568 -0.861956 0.049 Uiso 1 1 calc R U . . .
C00Q C -0.8125(3) -1.2557(14) -0.75176(16) 0.0379(10) Uani 1 1 d . . . . .
H00Q H -0.840204 -1.095898 -0.758276 0.045 Uiso 1 1 calc R U . . .
C00R C -0.5157(3) -0.5898(13) -0.87671(16) 0.0362(10) Uani 1 1 d . . . . .
C00S C -0.1431(3) 0.1047(14) -0.74478(16) 0.0386(10) Uani 1 1 d . . . . .
C00T C -0.1502(3) 0.0022(14) -0.59321(17) 0.0386(10) Uani 1 1 d . . . . .
C00U C -0.0874(3) 0.6055(14) -1.04121(18) 0.0413(11) Uani 1 1 d . . . . .
H00P H -0.064587 0.763194 -1.051822 0.050 Uiso 1 1 calc R U . . .
H00R H -0.051091 0.471181 -1.049829 0.050 Uiso 1 1 calc R U . . .
C00V C -0.2071(3) 0.3334(13) -1.04857(15) 0.0359(10) Uani 1 1 d . . . . .
H00S H -0.259650 0.315213 -1.064744 0.043 Uiso 1 1 calc R U . . .
H00T H -0.175019 0.187434 -1.056327 0.043 Uiso 1 1 calc R U . . .
C00W C -0.0892(3) -0.3887(14) -0.37091(17) 0.0428(11) Uani 1 1 d . . . . .
H00U H -0.097484 -0.378909 -0.336239 0.051 Uiso 1 1 calc R U . . .
H00V H -0.057297 -0.537437 -0.376963 0.051 Uiso 1 1 calc R U . . .
C00X C -0.6412(3) -0.8040(14) -0.86951(18) 0.0409(11) Uani 1 1 d . . . . .
H00X H -0.695107 -0.821400 -0.879379 0.049 Uiso 1 1 calc R U . . .
C00Y C -0.7193(4) -1.0071(14) -0.71114(19) 0.0523(14) Uani 1 1 d . . . . .
H00Y H -0.739668 -0.878258 -0.730871 0.063 Uiso 1 1 calc R U . . .
C00Z C -0.1224(3) 0.2031(13) -0.89514(16) 0.0377(10) Uani 1 1 d . . . . .
H00Z H -0.098410 0.072569 -0.911943 0.045 Uiso 1 1 calc R U . . .
C010 C -0.0447(3) -0.1611(14) -0.38675(17) 0.0439(11) Uani 1 1 d . . . . .
H01A H -0.073323 -0.011446 -0.376950 0.053 Uiso 1 1 calc R U . . .
H01B H 0.008397 -0.158491 -0.370957 0.053 Uiso 1 1 calc R U . . .
C011 C -0.0367(3) -0.1595(14) -0.44062(16) 0.0406(11) Uani 1 1 d . . . . .
H01C H -0.009730 -0.006447 -0.450205 0.049 Uiso 1 1 calc R U . . .
H01D H -0.003925 -0.301051 -0.450103 0.049 Uiso 1 1 calc R U . . .
C012 C -0.5010(3) -0.2192(14) -0.92834(17) 0.0399(11) Uani 1 1 d . . . . .
H012 H -0.556971 -0.210816 -0.931542 0.048 Uiso 1 1 calc R U . . .
C013 C -0.6544(4) -0.9500(14) -0.6768(2) 0.0540(15) Uani 1 1 d . . . . .
C014 C -0.1107(3) -0.1602(14) -0.62132(16) 0.0446(12) Uani 1 1 d . . . . .
H014 H -0.084050 -0.296894 -0.607019 0.054 Uiso 1 1 calc R U . . .
C015 C -0.1597(3) -0.4085(14) -0.45125(17) 0.0392(10) Uani 1 1 d . . . . .
H015 H -0.126685 -0.553457 -0.459911 0.047 Uiso 1 1 calc R U . . .
C016 C -0.3612(3) -0.5060(15) -0.54679(19) 0.0490(12) Uani 1 1 d . . . . .
H016 H -0.331535 -0.359222 -0.550444 0.059 Uiso 1 1 calc R U . . .
C017 C -0.4558(3) -0.0447(14) -0.95145(17) 0.0398(10) Uani 1 1 d . . . . .
H017 H -0.480910 0.081783 -0.969777 0.048 Uiso 1 1 calc R U . . .
C018 C -0.4226(4) -0.5618(15) -0.57932(19) 0.0531(14) Uani 1 1 d . . . . .
H018 H -0.433810 -0.452970 -0.605165 0.064 Uiso 1 1 calc R U . . .
C019 C -0.4855(3) -0.7400(15) -0.83998(19) 0.0497(13) Uani 1 1 d . . . . .
H019 H -0.432404 -0.717560 -0.828884 0.060 Uiso 1 1 calc R U . . .
C01A C -0.1690(3) -0.4103(16) -0.39757(18) 0.0485(13) Uani 1 1 d . . . . .
H01E H -0.195101 -0.565176 -0.388206 0.058 Uiso 1 1 calc R U . . .
H01F H -0.203154 -0.271196 -0.388527 0.058 Uiso 1 1 calc R U . . .
C01B C -0.3878(3) -0.8751(14) -0.50436(18) 0.0481(12) Uani 1 1 d . . . . .
H01G H -0.375906 -0.985886 -0.478937 0.058 Uiso 1 1 calc R U . . .
C01C C -0.1499(3) -0.0215(14) -0.54086(17) 0.0428(11) Uani 1 1 d . . . . .
H01H H -0.182926 0.085691 -0.523716 0.051 Uiso 1 1 calc R U . . .
C01D C -0.1090(3) -0.1280(15) -0.67010(17) 0.0475(13) Uani 1 1 d . . . . .
H01I H -0.080887 -0.242356 -0.688686 0.057 Uiso 1 1 calc R U . . .
C01E C -0.8704(3) -1.4396(17) -0.7323(2) 0.0575(16) Uani 1 1 d . . . . .
H01J H -0.895998 -1.365813 -0.704593 0.069 Uiso 1 1 calc R U . . .
H01K H -0.840941 -1.587164 -0.721010 0.069 Uiso 1 1 calc R U . . .
C01F C -0.531903 -0.834014 -0.609895 0.0551(15) Uani 1 1 d . U . . .
C01G C -0.4677(4) -0.7739(14) -0.57467(19) 0.0513(14) Uani 1 1 d . . . . .
C01H C -0.8989(3) -1.6149(15) -0.8136(2) 0.0563(15) Uani 1 1 d . . . . .
H01L H -0.941248 -1.651482 -0.837712 0.068 Uiso 1 1 calc R U . . .
H01M H -0.870151 -1.769907 -0.806327 0.068 Uiso 1 1 calc R U . . .
C01I C -0.4503(4) -0.9280(14) -0.5365(2) 0.0566(15) Uani 1 1 d . . . . .
H01N H -0.481310 -1.071537 -0.532092 0.068 Uiso 1 1 calc R U . . .
C01J C -0.5307(3) -0.9203(15) -0.81932(19) 0.0509(14) Uani 1 1 d . . . . .
H01O H -0.507882 -1.020949 -0.794844 0.061 Uiso 1 1 calc R U . . .
C01K C -0.5744(3) -1.0437(18) -0.6074(2) 0.069(2) Uani 1 1 d . . . . .
H01P H -0.562890 -1.155706 -0.582117 0.082 Uiso 1 1 calc R U . . .
C01L C -0.6347(3) -1.1018(19) -0.6409(2) 0.067(2) Uani 1 1 d . . . . .
H01Q H -0.662347 -1.253003 -0.637927 0.080 Uiso 1 1 calc R U . . .
C01M C -0.9347(3) -1.5199(19) -0.7693(2) 0.070(2) Uani 1 1 d . . . . .
H01R H -0.967682 -1.650255 -0.755360 0.084 Uiso 1 1 calc R U . . .
H01S H -0.969302 -1.377807 -0.777309 0.084 Uiso 1 1 calc R U . . .
C01N C -0.1868(5) 0.2296(17) -0.6642(2) 0.078(2) Uani 1 1 d . . . . .
H01T H -0.212930 0.367540 -0.678357 0.093 Uiso 1 1 calc R U . . .
C01O C -0.1892(5) 0.1955(17) -0.6154(2) 0.082(3) Uani 1 1 d . . . . .
H01U H -0.218362 0.307582 -0.596848 0.099 Uiso 1 1 calc R U . . .
C01P C -0.1694(6) 0.3334(19) -0.8162(2) 0.090(3) Uani 1 1 d . . . . .
H01V H -0.193221 0.474219 -0.830730 0.108 Uiso 1 1 calc R U . . .
C01Q C -0.1761(6) 0.2986(19) -0.7680(2) 0.093(3) Uani 1 1 d . . . . .
H01W H -0.204962 0.415313 -0.750424 0.112 Uiso 1 1 calc R U . . .
C01R C -0.1055(8) -0.054(2) -0.7721(3) 0.143(6) Uani 1 1 d . . . . .
H01X H -0.082008 -0.195758 -0.757584 0.171 Uiso 1 1 calc R U . . .
C01S C -0.0992(8) -0.022(2) -0.8210(3) 0.140(6) Uani 1 1 d . . . . .
H01Y H -0.072244 -0.141573 -0.838934 0.168 Uiso 1 1 calc R U . . .
C01T C -0.6139(10) -0.7378(18) -0.6800(5) 0.186(8) Uani 1 1 d . . . . .
C01V C -0.580758 -0.663972 -0.633723 0.129(4) Uani 1 1 d . U . . .
C01W C -0.5255(8) -0.701(3) -0.6578(4) 0.125(4) Uani 1 1 d . . . . .

loop_
_atom_site_aniso_label
_atom_site_aniso_U_11
_atom_site_aniso_U_22
_atom_site_aniso_U_33
_atom_site_aniso_U_23
_atom_site_aniso_U_13
_atom_site_aniso_U_12
N001 0.0359(19) 0.032(2) 0.0333(18) 0.0029(16) 0.0061(15) -0.0050(16)
N002 0.0359(19) 0.037(2) 0.0320(18) 0.0008(16) 0.0058(15) -0.0101(17)
N003 0.040(2) 0.042(2) 0.0292(18) -0.0021(17) 0.0022(15) 0.0031(18)
N004 0.052(2) 0.035(2) 0.0277(18) -0.0019(16) -0.0032(16) 0.0013(18)
N005 0.037(2) 0.063(3) 0.0299(19) 0.0071(19) 0.0006(16) 0.006(2)
N006 0.038(2) 0.063(3) 0.055(3) 0.017(2) -0.0050(19) -0.004(2)
C007 0.041(2) 0.039(3) 0.033(2) 0.0006(19) 0.0068(19) -0.007(2)
C008 0.033(2) 0.030(2) 0.028(2) 0.0018(17) 0.0059(16) -0.0046(18)
C009 0.042(2) 0.034(2) 0.031(2) -0.0002(18) 0.0073(18) -0.0081(19)
C00A 0.037(2) 0.038(2) 0.035(2) -0.0011(19) 0.0081(18) -0.005(2)
C00B 0.039(2) 0.033(2) 0.027(2) 0.0031(18) 0.0007(17) 0.0004(19)
C00C 0.043(2) 0.038(2) 0.030(2) 0.0021(19) 0.0056(18) 0.007(2)
C00D 0.042(2) 0.041(3) 0.029(2) 0.0035(19) 0.0042(18) -0.008(2)
C00E 0.040(2) 0.032(2) 0.030(2) 0.0014(18) 0.0054(17) -0.0037(19)
C00F 0.041(2) 0.047(3) 0.033(2) -0.001(2) -0.0008(19) 0.008(2)
C00G 0.047(3) 0.033(2) 0.030(2) 0.0033(18) 0.0064(19) -0.001(2)
C00H 0.034(2) 0.041(3) 0.038(2) 0.002(2) 0.0065(18) -0.007(2)
C00I 0.046(3) 0.039(3) 0.031(2) 0.0017(19) 0.0036(19) 0.002(2)
C00J 0.039(2) 0.031(2) 0.035(2) 0.0058(18) 0.0060(18) -0.0052(19)
C00K 0.039(2) 0.037(2) 0.045(3) 0.006(2) -0.003(2) -0.009(2)
C00L 0.038(2) 0.037(2) 0.040(2) 0.004(2) 0.0064(19) -0.005(2)
C00M 0.036(2) 0.043(3) 0.046(3) 0.007(2) 0.005(2) -0.004(2)
C00N 0.047(3) 0.037(3) 0.030(2) 0.0006(18) 0.0022(19) -0.002(2)
C00O 0.042(3) 0.043(3) 0.032(2) -0.005(2) -0.0033(18) 0.011(2)
C00P 0.041(2) 0.039(3) 0.041(2) 0.002(2) 0.001(2) -0.007(2)
C00Q 0.031(2) 0.049(3) 0.033(2) 0.009(2) 0.0025(18) 0.004(2)
C00R 0.038(2) 0.036(2) 0.035(2) 0.0008(19) 0.0069(18) -0.0074(19)
C00S 0.047(3) 0.038(2) 0.030(2) 0.0014(19) 0.0027(19) 0.000(2)
C00T 0.046(3) 0.039(3) 0.031(2) 0.0041(19) 0.0068(19) 0.006(2)
C00U 0.038(2) 0.040(3) 0.047(3) 0.008(2) 0.011(2) -0.002(2)
C00V 0.045(3) 0.035(2) 0.027(2) 0.0022(18) 0.0006(18) -0.003(2)
C00W 0.043(3) 0.051(3) 0.034(2) 0.009(2) 0.0030(19) 0.001(2)
C00X 0.036(2) 0.043(3) 0.045(3) 0.003(2) 0.005(2) -0.007(2)
C00Y 0.070(4) 0.046(3) 0.039(3) -0.012(2) -0.019(3) 0.020(3)
C00Z 0.045(3) 0.035(2) 0.033(2) 0.0006(19) 0.0050(19) 0.000(2)
C010 0.056(3) 0.043(3) 0.032(2) 0.001(2) 0.000(2) -0.005(2)
C011 0.047(3) 0.044(3) 0.031(2) -0.001(2) 0.0020(19) -0.004(2)
C012 0.036(2) 0.041(3) 0.042(3) 0.004(2) 0.0061(19) -0.006(2)
C013 0.071(4) 0.044(3) 0.045(3) -0.014(2) -0.020(3) 0.019(3)
C014 0.058(3) 0.047(3) 0.029(2) -0.004(2) -0.010(2) 0.018(2)
C015 0.036(2) 0.041(3) 0.040(2) 0.008(2) -0.0021(19) 0.001(2)
C016 0.046(3) 0.052(3) 0.048(3) 0.003(2) -0.001(2) 0.006(2)
C017 0.040(2) 0.040(3) 0.039(2) 0.004(2) 0.0014(19) -0.006(2)
C018 0.058(3) 0.062(4) 0.038(3) 0.002(2) -0.007(2) 0.014(3)
C019 0.042(3) 0.064(3) 0.043(3) 0.013(3) -0.003(2) -0.020(3)
C01A 0.043(3) 0.062(3) 0.040(3) 0.015(3) 0.002(2) 0.001(3)
C01B 0.062(3) 0.042(3) 0.039(3) -0.003(2) -0.016(2) 0.004(3)
C01C 0.050(3) 0.044(3) 0.035(2) 0.005(2) 0.008(2) 0.009(2)
C01D 0.061(3) 0.052(3) 0.029(2) -0.008(2) -0.009(2) 0.022(3)
C01E 0.035(3) 0.090(5) 0.047(3) 0.027(3) 0.007(2) -0.003(3)
C01F 0.074(4) 0.046(3) 0.043(3) -0.013(2) -0.027(3) 0.018(3)
C01G 0.066(4) 0.044(3) 0.042(3) -0.012(2) -0.016(2) 0.016(3)
C01H 0.047(3) 0.055(3) 0.067(4) 0.017(3) -0.011(3) -0.019(3)
C01I 0.080(4) 0.040(3) 0.048(3) -0.008(2) -0.026(3) 0.002(3)
C01J 0.045(3) 0.065(4) 0.041(3) 0.019(3) -0.006(2) -0.017(3)
C01K 0.042(3) 0.120(6) 0.043(3) 0.029(4) -0.010(2) -0.011(4)
C01L 0.034(3) 0.121(6) 0.044(3) 0.029(4) -0.006(2) -0.014(3)
C01M 0.033(3) 0.113(6) 0.064(4) 0.037(4) -0.002(3) -0.014(3)
C01N 0.124(6) 0.069(4) 0.042(3) 0.020(3) 0.029(4) 0.055(4)
C01O 0.128(6) 0.080(5) 0.041(3) 0.022(3) 0.034(4) 0.065(5)
C01P 0.150(8) 0.093(5) 0.026(3) 0.002(3) -0.005(3) 0.077(6)
C01Q 0.155(8) 0.096(6) 0.029(3) 0.000(3) -0.002(4) 0.082(6)
C01R 0.277(14) 0.102(7) 0.054(4) 0.047(4) 0.079(7) 0.129(9)
C01S 0.271(14) 0.099(6) 0.053(4) 0.042(4) 0.082(6) 0.125(8)
C01T 0.317(17) 0.045(4) 0.181(11) 0.031(6) -0.210(13) -0.047(7)
C01V 0.123(10) 0.105(8) 0.158(12) -0.001(8) -0.035(8) 0.013(8)
C01W 0.156(11) 0.098(8) 0.121(9) 0.000(7) -0.015(8) -0.018(8)

loop_
_atom_type_symbol
_atom_type_description
_atom_type_scat_dispersion_real
_atom_type_scat_dispersion_imag
_atom_type_scat_source
C C 0.0033 0.0016 'International Tables Vol C Tables 4.2.6.8 and 6.1.1.4'
H H 0.0000 0.0000 'International Tables Vol C Tables 4.2.6.8 and 6.1.1.4'
N N 0.0061 0.0033 'International Tables Vol C Tables 4.2.6.8 and 6.1.1.4'

loop_
_geom_angle_atom_site_label_1
_geom_angle_atom_site_label_2
_geom_angle_atom_site_label_3
_geom_angle
_geom_angle_site_symmetry_1
_geom_angle_site_symmetry_3
_geom_angle_publ_flag
C00E N001 C008 115.9(4) . . ?
C00D N002 C00J 119.2(4) . . ?
C01C N003 C00C 116.2(4) . . ?
C00Z N004 C00B 116.1(4) . . ?
C00Y N005 C00Q 118.6(4) . . ?
C00F N006 C015 118.0(5) . . ?
C00X C007 C01J 118.2(4) . . ?
C00X C007 C00D 120.5(4) . . ?
C01J C007 C00D 121.3(4) . . ?
N001 C008 C00V 111.8(4) . . ?
N001 C008 C00B 108.6(4) . . ?
C00V C008 C00B 109.7(3) . . ?
N001 C008 H008 108.9 . . ?
C00V C008 H008 108.9 . . ?
C00B C008 H008 108.9 . . ?
C00H C009 C017 119.0(4) . . ?
C00H C009 C00E 122.0(4) . . ?
C017 C009 C00E 118.8(4) . . ?
C012 C00A C00L 117.7(4) . . ?
C012 C00A C00R 121.1(4) . . ?
C00L C00A C00R 121.3(4) . . ?
N004 C00B C00K 110.7(4) . . ?
N004 C00B C008 109.1(4) . . ?
C00K C00B C008 109.9(4) . . ?
N004 C00B H00B 109.0 . . ?
C00K C00B H00B 109.0 . . ?
C008 C00B H00B 109.0 . . ?
N003 C00C C011 110.4(4) . . ?
N003 C00C C015 109.6(4) . . ?
C011 C00C C015 110.0(4) . . ?
N003 C00C H00C 109.0 . . ?
C011 C00C H00C 109.0 . . ?
C015 C00C H00C 109.0 . . ?
N002 C00D C007 121.0(4) . . ?
N002 C00D H00D 119.5 . . ?
C007 C00D H00D 119.5 . . ?
N001 C00E C009 123.4(4) . . ?
N001 C00E H00E 118.3 . . ?
C009 C00E H00E 118.3 . . ?
N006 C00F C00O 121.7(5) . . ?
N006 C00F H00F 119.2 . . ?
C00O C00F H00F 119.2 . . ?
C00U C00G C00V 111.3(4) . . ?
C00U C00G H00A 109.4 . . ?
C00V C00G H00A 109.4 . . ?
C00U C00G H00G 109.4 . . ?
C00V C00G H00G 109.4 . . ?
H00A C00G H00G 108.0 . . ?
C009 C00H C00L 120.8(5) . . ?
C009 C00H H00H 119.6 . . ?
C00L C00H H00H 119.6 . . ?
C01N C00I C01D 117.3(5) . . ?
C01N C00I C00S 121.9(5) . . ?
C01D C00I C00S 120.7(4) . . ?
N002 C00J C00P 108.0(4) . . ?
N002 C00J C00Q 108.9(4) . . ?
C00P C00J C00Q 110.7(4) . . ?
N002 C00J H00J 109.7 . . ?
C00P C00J H00J 109.7 . . ?
C00Q C00J H00J 109.7 . . ?
C00U C00K C00B 111.3(4) . . ?
C00U C00K H00I 109.4 . . ?
C00B C00K H00I 109.4 . . ?
C00U C00K H00K 109.4 . . ?
C00B C00K H00K 109.4 . . ?
H00I C00K H00K 108.0 . . ?
C00H C00L C00A 120.8(5) . . ?
C00H C00L H00L 119.6 . . ?
C00A C00L H00L 119.6 . . ?
C00R C00M C00X 121.9(5) . . ?
C00R C00M H00M 119.0 . . ?
C00X C00M H00M 119.0 . . ?
C01S C00N C01P 116.4(5) . . ?
C01S C00N C00Z 119.7(5) . . ?
C01P C00N C00Z 123.8(5) . . ?
C01B C00O C016 118.5(5) . . ?
C01B C00O C00F 120.7(4) . . ?
C016 C00O C00F 120.7(5) . . ?
C01H C00P C00J 113.0(4) . . ?
C01H C00P H00N 109.0 . . ?
C00J C00P H00N 109.0 . . ?
C01H C00P H00O 109.0 . . ?
C00J C00P H00O 109.0 . . ?
H00N C00P H00O 107.8 . . ?
N005 C00Q C01E 108.2(4) . . ?
N005 C00Q C00J 109.3(4) . . ?
C01E C00Q C00J 111.0(5) . . ?
N005 C00Q H00Q 109.4 . . ?
C01E C00Q H00Q 109.4 . . ?
C00J C00Q H00Q 109.4 . . ?
C00M C00R C019 116.6(4) . . ?
C00M C00R C00A 120.9(4) . . ?
C019 C00R C00A 122.5(4) . . ?
C01R C00S C01Q 115.2(5) . . ?
C01R C00S C00I 121.6(5) . . ?
C01Q C00S C00I 123.2(5) . . ?
C014 C00T C01O 117.7(5) . . ?
C014 C00T C01C 122.2(4) . . ?
C01O C00T C01C 120.1(5) . . ?
C00G C00U C00K 110.9(4) . . ?
C00G C00U H00P 109.5 . . ?
C00K C00U H00P 109.5 . . ?
C00G C00U H00R 109.5 . . ?
C00K C00U H00R 109.5 . . ?
H00P C00U H00R 108.0 . . ?
C008 C00V C00G 110.2(4) . . ?
C008 C00V H00S 109.6 . . ?
C00G C00V H00S 109.6 . . ?
C008 C00V H00T 109.6 . . ?
C00G C00V H00T 109.6 . . ?
H00S C00V H00T 108.1 . . ?
C010 C00W C01A 111.0(4) . . ?
C010 C00W H00U 109.4 . . ?
C01A C00W H00U 109.4 . . ?
C010 C00W H00V 109.4 . . ?
C01A C00W H00V 109.4 . . ?
H00U C00W H00V 108.0 . . ?
C007 C00X C00M 120.4(5) . . ?
C007 C00X H00X 119.8 . . ?
C00M C00X H00X 119.8 . . ?
N005 C00Y C013 123.1(5) . . ?
N005 C00Y H00Y 118.4 . . ?
C013 C00Y H00Y 118.4 . . ?
N004 C00Z C00N 124.2(4) . . ?
N004 C00Z H00Z 117.9 . . ?
C00N C00Z H00Z 117.9 . . ?
C011 C010 C00W 111.0(4) . . ?
C011 C010 H01A 109.4 . . ?
C00W C010 H01A 109.4 . . ?
C011 C010 H01B 109.4 . . ?
C00W C010 H01B 109.4 . . ?
H01A C010 H01B 108.0 . . ?
C00C C011 C010 110.9(4) . . ?
C00C C011 H01C 109.5 . . ?
C010 C011 H01C 109.5 . . ?
C00C C011 H01D 109.5 . . ?
C010 C011 H01D 109.5 . . ?
H01C C011 H01D 108.0 . . ?
C00A C012 C017 121.7(5) . . ?
C00A C012 H012 119.2 . . ?
C017 C012 H012 119.2 . . ?
C01L C013 C01T 117.7(6) . . ?
C01L C013 C00Y 121.8(6) . . ?
C01T C013 C00Y 120.5(6) . . ?
C00T C014 C01D 121.0(5) . . ?
C00T C014 H014 119.5 . . ?
C01D C014 H014 119.5 . . ?
N006 C015 C01A 113.7(4) . . ?
N006 C015 C00C 107.9(4) . . ?
C01A C015 C00C 110.1(4) . . ?
N006 C015 H015 108.3 . . ?
C01A C015 H015 108.3 . . ?
C00C C015 H015 108.3 . . ?
C00O C016 C018 120.3(6) . . ?
C00O C016 H016 119.8 . . ?
C018 C016 H016 119.8 . . ?
C009 C017 C012 120.1(5) . . ?
C009 C017 H017 120.0 . . ?
C012 C017 H017 120.0 . . ?
C01G C018 C016 121.2(5) . . ?
C01G C018 H018 119.4 . . ?
C016 C018 H018 119.4 . . ?
C01J C019 C00R 121.9(5) . . ?
C01J C019 H019 119.0 . . ?
C00R C019 H019 119.0 . . ?
C015 C01A C00W 111.4(4) . . ?
C015 C01A H01E 109.4 . . ?
C00W C01A H01E 109.4 . . ?
C015 C01A H01F 109.4 . . ?
C00W C01A H01F 109.4 . . ?
H01E C01A H01F 108.0 . . ?
C00O C01B C01I 121.1(5) . . ?
C00O C01B H01G 119.5 . . ?
C01I C01B H01G 119.5 . . ?
N003 C01C C00T 123.9(5) . . ?
N003 C01C H01H 118.1 . . ?
C00T C01C H01H 118.1 . . ?
C014 C01D C00I 121.4(5) . . ?
C014 C01D H01I 119.3 . . ?
C00I C01D H01I 119.3 . . ?
C00Q C01E C01M 113.3(4) . . ?
C00Q C01E H01J 108.9 . . ?
C01M C01E H01J 108.9 . . ?
C00Q C01E H01K 108.9 . . ?
C01M C01E H01K 108.9 . . ?
H01J C01E H01K 107.7 . . ?
C01K C01F C01V 105.9(3) . . ?
C01K C01F C01G 122.1(4) . . ?
C01V C01F C01G 125.8(3) . . ?
C01K C01F C01W 119.8(6) . . ?
C01V C01F C01W 47.7(5) . . ?
C01G C01F C01W 114.1(6) . . ?
C01I C01G C018 118.1(5) . . ?
C01I C01G C01F 121.0(5) . . ?
C018 C01G C01F 120.9(5) . . ?
C01M C01H C00P 110.9(5) . . ?
C01M C01H H01L 109.5 . . ?
C00P C01H H01L 109.5 . . ?
C01M C01H H01M 109.5 . . ?
C00P C01H H01M 109.5 . . ?
H01L C01H H01M 108.0 . . ?
C01G C01I C01B 120.8(6) . . ?
C01G C01I H01N 119.6 . . ?
C01B C01I H01N 119.6 . . ?
C019 C01J C007 120.9(5) . . ?
C019 C01J H01O 119.6 . . ?
C007 C01J H01O 119.6 . . ?
C01F C01K C01L 122.3(6) . . ?
C01F C01K H01P 118.9 . . ?
C01L C01K H01P 118.9 . . ?
C013 C01L C01K 121.6(7) . . ?
C013 C01L H01Q 119.2 . . ?
C01K C01L H01Q 119.2 . . ?
C01H C01M C01E 111.0(5) . . ?
C01H C01M H01R 109.4 . . ?
C01E C01M H01R 109.4 . . ?
C01H C01M H01S 109.4 . . ?
C01E C01M H01S 109.4 . . ?
H01R C01M H01S 108.0 . . ?
C00I C01N C01O 121.3(5) . . ?
C00I C01N H01T 119.4 . . ?
C01O C01N H01T 119.4 . . ?
C00T C01O C01N 121.2(5) . . ?
C00T C01O H01U 119.4 . . ?
C01N C01O H01U 119.4 . . ?
C00N C01P C01Q 121.9(6) . . ?
C00N C01P H01V 119.1 . . ?
C01Q C01P H01V 119.1 . . ?
C00S C01Q C01P 122.4(6) . . ?
C00S C01Q H01W 118.8 . . ?
C01P C01Q H01W 118.8 . . ?
C00S C01R C01S 122.7(6) . . ?
C00S C01R H01X 118.7 . . ?
C01S C01R H01X 118.7 . . ?
C00N C01S C01R 121.3(6) . . ?
C00N C01S H01Y 119.4 . . ?
C01R C01S H01Y 119.4 . . ?
C013 C01T C01V 111.0(9) . . ?
C013 C01T C01W 123.3(8) . . ?
C01V C01T C01W 45.3(5) . . ?
C01W C01V C01F 72.3(7) . . ?
C01W C01V C01T 74.5(10) . . ?
C01F C01V C01T 116.8(5) . . ?
C01V C01W C01F 60.1(6) . . ?
C01V C01W C01T 60.2(9) . . ?
C01F C01W C01T 100.8(9) . . ?

loop_
_geom_bond_atom_site_label_1
_geom_bond_atom_site_label_2
_geom_bond_distance
_geom_bond_site_symmetry_2
_geom_bond_publ_flag
N001 C00E 1.262(6) . ?
N001 C008 1.470(5) . ?
N002 C00D 1.272(6) . ?
N002 C00J 1.457(6) . ?
N003 C01C 1.257(6) . ?
N003 C00C 1.458(6) . ?
N004 C00Z 1.254(6) . ?
N004 C00B 1.462(5) . ?
N005 C00Y 1.254(8) . ?
N005 C00Q 1.469(6) . ?
N006 C00F 1.256(7) . ?
N006 C015 1.471(6) . ?
C007 C00X 1.392(7) . ?
C007 C01J 1.392(7) . ?
C007 C00D 1.473(6) . ?
C008 C00V 1.521(5) . ?
C008 C00B 1.531(6) . ?
C008 H008 1.0000 . ?
C009 C00H 1.386(7) . ?
C009 C017 1.387(7) . ?
C009 C00E 1.481(6) . ?
C00A C012 1.383(7) . ?
C00A C00L 1.405(6) . ?
C00A C00R 1.485(6) . ?
C00B C00K 1.525(6) . ?
C00B H00B 1.0000 . ?
C00C C011 1.520(7) . ?
C00C C015 1.524(7) . ?
C00C H00C 1.0000 . ?
C00D H00D 0.9500 . ?
C00E H00E 0.9500 . ?
C00F C00O 1.475(6) . ?
C00F H00F 0.9500 . ?
C00G C00U 1.516(7) . ?
C00G C00V 1.526(6) . ?
C00G H00A 0.9900 . ?
C00G H00G 0.9900 . ?
C00H C00L 1.388(6) . ?
C00H H00H 0.9500 . ?
C00I C01N 1.372(8) . ?
C00I C01D 1.386(7) . ?
C00I C00S 1.487(6) . ?
C00J C00P 1.528(7) . ?
C00J C00Q 1.528(6) . ?
C00J H00J 1.0000 . ?
C00K C00U 1.519(7) . ?
C00K H00I 0.9900 . ?
C00K H00K 0.9900 . ?
C00L H00L 0.9500 . ?
C00M C00R 1.395(7) . ?
C00M C00X 1.395(7) . ?
C00M H00M 0.9500 . ?
C00N C01S 1.334(8) . ?
C00N C01P 1.338(8) . ?
C00N C00Z 1.478(6) . ?
C00O C01B 1.380(8) . ?
C00O C016 1.393(7) . ?
C00P C01H 1.517(7) . ?
C00P H00N 0.9900 . ?
C00P H00O 0.9900 . ?
C00Q C01E 1.514(7) . ?
C00Q H00Q 1.0000 . ?
C00R C019 1.397(7) . ?
C00S C01R 1.331(8) . ?
C00S C01Q 1.349(8) . ?
C00T C014 1.373(7) . ?
C00T C01O 1.378(8) . ?
C00T C01C 1.476(6) . ?
C00U H00P 0.9900 . ?
C00U H00R 0.9900 . ?
C00V H00S 0.9900 . ?
C00V H00T 0.9900 . ?
C00W C010 1.521(7) . ?
C00W C01A 1.527(7) . ?
C00W H00U 0.9900 . ?
C00W H00V 0.9900 . ?
C00X H00X 0.9500 . ?
C00Y C013 1.471(7) . ?
C00Y H00Y 0.9500 . ?
C00Z H00Z 0.9500 . ?
C010 C011 1.524(6) . ?
C010 H01A 0.9900 . ?
C010 H01B 0.9900 . ?
C011 H01C 0.9900 . ?
C011 H01D 0.9900 . ?
C012 C017 1.394(7) . ?
C012 H012 0.9500 . ?
C013 C01L 1.335(8) . ?
C013 C01T 1.345(12) . ?
C014 C01D 1.382(7) . ?
C014 H014 0.9500 . ?
C015 C01A 1.521(7) . ?
C015 H015 1.0000 . ?
C016 C018 1.393(8) . ?
C016 H016 0.9500 . ?
C017 H017 0.9500 . ?
C018 C01G 1.390(9) . ?
C018 H018 0.9500 . ?
C019 C01J 1.383(7) . ?
C019 H019 0.9500 . ?
C01A H01E 0.9900 . ?
C01A H01F 0.9900 . ?
C01B C01I 1.397(7) . ?
C01B H01G 0.9500 . ?
C01C H01H 0.9500 . ?
C01D H01I 0.9500 . ?
C01E C01M 1.541(9) . ?
C01E H01J 0.9900 . ?
C01E H01K 0.9900 . ?
C01F C01K 1.350(9) . ?
C01F C01V 1.39519(8) . ?
C01F C01G 1.482(6) . ?
C01F C01W 1.533(13) . ?
C01G C01I 1.383(8) . ?
C01H C01M 1.496(10) . ?
C01H H01L 0.9900 . ?
C01H H01M 0.9900 . ?
C01I H01N 0.9500 . ?
C01J H01O 0.9500 . ?
C01K C01L 1.400(8) . ?
C01K H01P 0.9500 . ?
C01L H01Q 0.9500 . ?
C01M H01R 0.9900 . ?
C01M H01S 0.9900 . ?
C01N C01O 1.385(8) . ?
C01N H01T 0.9500 . ?
C01O H01U 0.9500 . ?
C01P C01Q 1.375(8) . ?
C01P H01V 0.9500 . ?
C01Q H01W 0.9500 . ?
C01R C01S 1.394(9) . ?
C01R H01X 0.9500 . ?
C01S H01Y 0.9500 . ?
C01T C01V 1.453(9) . ?
C01T C01W 1.614(17) . ?
C01V C01W 1.190(14) . ?
